data_2101385
loop_
_publ_author_name
'Doi, M.'
'In, Y.'
'Nishino, T.'
'Ishida, T.'
'Inoue, M.'
'Shibuya, H.'
'Ohashi, K.'
'Narita, N.'
'Kitagawa, I.'

_publ_section_title
;
 Structural properties of synthetic ionophore <i>GL</i>~2~<i>E</i>~4~
 diastereomers, 18-membered cyclic lactone tetraepoxides, by X-ray
 crystal analyses: possible relation between crystal structure and
 Ca^2+^-transportation ability
;
_journal_issue 6
_journal_name_full 'Acta Crystallographica Section B'
_journal_page_first 1045
_journal_page_last 1050
_journal_paper_doi 10.1107/S0108768195004678
_journal_volume 51
_journal_year 1995
_chemical_formula_sum 'C20 H28 O8'
_chemical_formula_weight 396.42
_chemical_name_common GL2E4-6
_chemical_name_systematic GL2E4-1-3
_space_group_IT_number 61
_symmetry_cell_setting orthorhombic
_symmetry_space_group_name_Hall '-P 2ac 2ab'
_symmetry_space_group_name_H-M 'P b c a'
_audit_creation_method SHELXL-93
_cell_angle_alpha 90.00
_cell_angle_beta 90.00
_cell_angle_gamma 90.00
_cell_formula_units_Z 8
_cell_length_a 8.669(2)
_cell_length_b 20.847(4)
_cell_length_c 21.746(4)
_cell_measurement_temperature 293(2)
_cell_measurement_theta_max 27.0
_cell_measurement_theta_min 23.2
_cell_volume 3930.0(14)
_computing_cell_refinement 'IBM PC/AT'
_computing_data_collection 'IBM PC/AT'
_computing_data_reduction 'IBM PC/AT'
_computing_molecular_graphics 'VAXstation 3100'
_computing_publication_material 'VAXstation 3100'
_computing_structure_refinement 'SHELXL-93 (Sheldrick, 1993)'
_computing_structure_solution 'SHELXS-86 (Sheldrick, 1990)'
_diffrn_ambient_temperature 293(2)
_diffrn_measurement_device 'RIGAKU AFC-5'
_diffrn_measurement_method 2\q-\w
_diffrn_radiation_monochromator graphite
_diffrn_radiation_source 'fine-focus sealed tube'
_diffrn_radiation_type CuK\a
_diffrn_radiation_wavelength 1.54180
_diffrn_reflns_av_R_equivalents 0.0000
_diffrn_reflns_av_sigmaI/netI 0.0514
_diffrn_reflns_limit_h_max 10
_diffrn_reflns_limit_h_min 0
_diffrn_reflns_limit_k_max 24
_diffrn_reflns_limit_k_min 0
_diffrn_reflns_limit_l_max 25
_diffrn_reflns_limit_l_min 0
_diffrn_reflns_number 3352
_diffrn_reflns_theta_max 65.09
_diffrn_reflns_theta_min 4.07
_diffrn_standards_decay_% 0.997
_diffrn_standards_interval_count 100
_diffrn_standards_number 4
_exptl_absorpt_coefficient_mu 0.865
_exptl_absorpt_correction_type none
_exptl_crystal_colour clear
_exptl_crystal_density_diffrn 1.340
_exptl_crystal_F_000 1696
_exptl_crystal_size_max 0.6
_exptl_crystal_size_mid 0.2
_exptl_crystal_size_min 0.2
_refine_diff_density_max 0.279
_refine_diff_density_min -0.261
_refine_ls_extinction_method none
_refine_ls_goodness_of_fit_all 1.058
_refine_ls_goodness_of_fit_obs 1.034
_refine_ls_hydrogen_treatment ride_on
_refine_ls_matrix_type full
_refine_ls_number_parameters 258
_refine_ls_number_reflns 3352
_refine_ls_number_restraints 0
_refine_ls_restrained_S_all 1.058
_refine_ls_restrained_S_obs 1.034
_refine_ls_R_factor_all 0.0893
_refine_ls_R_factor_obs 0.0582
_refine_ls_shift/esd_max -0.004
_refine_ls_shift/esd_mean 0.001
_refine_ls_structure_factor_coef Fsqd
_refine_ls_weighting_scheme
;calc w=1/[\s^2^(Fo^2^)+(0.0752P)^2^+2.2127P] where
P=(Fo^2^+2Fc^2^)/3
;
_refine_ls_wR_factor_all 0.1745
_refine_ls_wR_factor_obs 0.1369
_reflns_number_observed 2238
_reflns_number_total 3352
_reflns_observed_criterion >2sigma(I)
_cod_data_source_file as0679.cif
_cod_data_source_block GL2E4-6
_cod_depositor_comments
;
The following automatic conversions were performed:

'_exptl_absorpt_correction_type' tag value 'no' was replaced with
'none' value.

Automatic conversion script
Id: cif_fix_values 1646 2011-03-28 12:23:43Z adriana 
;
_cod_database_code 2101385

loop_
_symmetry_equiv_pos_as_xyz
'x, y, z'
'-x+1/2, -y, z+1/2'
'-x, y+1/2, -z+1/2'
'x+1/2, -y+1/2, -z'
'-x, -y, -z'
'x-1/2, y, -z-1/2'
'x, -y-1/2, z-1/2'
'-x-1/2, y-1/2, z'

loop_
_atom_site_aniso_label
_atom_site_aniso_U_11
_atom_site_aniso_U_22
_atom_site_aniso_U_33
_atom_site_aniso_U_12
_atom_site_aniso_U_13
_atom_site_aniso_U_23
C1 0.058(2) 0.0408(14) 0.0366(14) -0.0019(13) 0.0039(13) 0.0020(11)
O1 0.122(2) 0.078(2) 0.063(2) 0.035(2) -0.026(2) -0.0259(13)
C2 0.060(2) 0.0326(13) 0.045(2) -0.0076(12) 0.0021(13) 0.0056(11)
C2M 0.094(3) 0.058(2) 0.049(2) 0.019(2) -0.002(2) 0.0104(15)
C3 0.056(2) 0.0332(13) 0.053(2) -0.0072(12) 0.0062(13) -0.0013(12)
O23 0.076(2) 0.0415(12) 0.090(2) -0.0199(11) 0.0190(13) -0.0086(11)
C4 0.068(2) 0.0341(14) 0.058(2) -0.0054(14) -0.0002(15) -0.0091(13)
C5 0.070(2) 0.043(2) 0.0428(15) 0.0027(14) 0.0022(14) -0.0110(13)
C6 0.053(2) 0.0334(13) 0.0376(14) 0.0013(12) 0.0023(12) 0.0025(10)
C6M 0.060(2) 0.045(2) 0.069(2) 0.0103(14) -0.007(2) -0.0003(15)
C7 0.0443(14) 0.0333(14) 0.0444(14) 0.0019(11) 0.0024(12) 0.0005(11)
O67 0.0776(15) 0.0456(12) 0.0441(11) 0.0002(10) 0.0158(10) 0.0037(8)
C8 0.0493(15) 0.0334(14) 0.0471(15) 0.0054(11) -0.0029(12) -0.0009(11)
O8 0.0754(14) 0.0330(10) 0.0421(10) 0.0123(9) -0.0066(10) -0.0035(8)
C1' 0.0472(15) 0.0365(14) 0.0390(13) -0.0009(11) 0.0019(12) -0.0041(11)
O1' 0.124(2) 0.069(2) 0.0442(12) 0.036(2) -0.0204(14) -0.0072(11)
C2' 0.060(2) 0.0337(13) 0.0378(13) -0.0031(12) -0.0003(12) -0.0049(11)
C2'M 0.107(3) 0.064(2) 0.052(2) 0.029(2) -0.012(2) -0.021(2)
C3' 0.054(2) 0.0341(13) 0.0371(14) 0.0019(12) 0.0063(12) 0.0040(11)
O23' 0.0630(14) 0.0415(12) 0.0779(15) -0.0118(10) 0.0045(12) 0.0140(10)
C4' 0.064(2) 0.040(2) 0.0441(15) 0.0065(13) 0.0040(14) 0.0090(12)
C5' 0.060(2) 0.047(2) 0.0382(14) 0.0106(13) -0.0002(13) 0.0017(12)
C6' 0.046(2) 0.0405(15) 0.0417(14) 0.0027(12) -0.0022(12) -0.0057(11)
C6'M 0.067(2) 0.054(2) 0.060(2) 0.006(2) 0.020(2) -0.0047(15)
C7' 0.046(2) 0.0394(14) 0.043(2) 0.0032(12) 0.0035(12) -0.0054(11)
O67' 0.0566(12) 0.0552(13) 0.0579(13) -0.0064(10) -0.0094(10) -0.0124(10)
C8' 0.063(2) 0.0391(14) 0.0441(14) 0.0085(13) 0.0031(13) -0.0021(12)
O8' 0.0764(14) 0.0342(10) 0.0552(12) 0.0085(9) -0.0086(10) -0.0051(9)

loop_
_atom_site_label
_atom_site_fract_x
_atom_site_fract_y
_atom_site_fract_z
_atom_site_U_iso_or_equiv
_atom_site_thermal_displace_type
_atom_site_calc_flag
_atom_site_refinement_flags
_atom_site_occupancy
_atom_site_type_symbol
C1 0.8956(3) 0.79003(13) 0.69393(12) 0.0452(7) Uani d . 1 C
O1 0.9270(4) 0.81701(12) 0.74072(12) 0.0877(9) Uani d . 1 O
C2 0.9685(4) 0.72681(12) 0.67649(13) 0.0459(7) Uani d . 1 C
C2M 1.0900(5) 0.7055(2) 0.72032(14) 0.0670(10) Uani d . 1 C
H2M1 1.0486(10) 0.7049(12) 0.7613(2) 0.100 Uiso calc R 1 H
H2M2 1.1756(13) 0.7347(7) 0.7186(9) 0.100 Uiso calc R 1 H
H2M3 1.124(2) 0.6633(5) 0.7094(7) 0.100 Uiso calc R 1 H
C3 0.9610(3) 0.70583(13) 0.61184(14) 0.0473(7) Uani d . 1 C
H3 0.9111(3) 0.73652(13) 0.58409(14) 0.057 Uiso calc R 1 H
O23 0.8599(3) 0.67840(10) 0.65727(12) 0.0692(7) Uani d . 1 O
C4 1.0790(4) 0.66410(14) 0.58181(14) 0.0536(8) Uani d . 1 C
H4A 1.0274(4) 0.62991(14) 0.55959(14) 0.064 Uiso calc R 1 H
H4B 1.1434(4) 0.64467(14) 0.61314(14) 0.064 Uiso calc R 1 H
C5 1.1799(4) 0.70215(14) 0.53741(13) 0.0517(7) Uani d . 1 C
H5A 1.2513(4) 0.67279(14) 0.51769(13) 0.062 Uiso calc R 1 H
H5B 1.1146(4) 0.72015(14) 0.50558(13) 0.062 Uiso calc R 1 H
C6 1.2714(3) 0.75587(12) 0.56640(11) 0.0414(6) Uani d . 1 C
C6M 1.4101(4) 0.73682(15) 0.6038(2) 0.0581(8) Uani d . 1 C
H6M1 1.4818(13) 0.7142(10) 0.5781(3) 0.087 Uiso calc R 1 H
H6M2 1.3782(5) 0.7096(9) 0.6370(6) 0.087 Uiso calc R 1 H
H6M3 1.4587(16) 0.7746(2) 0.6200(9) 0.087 Uiso calc R 1 H
C7 1.1941(3) 0.81770(12) 0.57580(12) 0.0407(6) Uani d . 1 C
H7 1.0845(3) 0.81835(12) 0.56470(12) 0.049 Uiso calc R 1 H
O67 1.2980(3) 0.80978(9) 0.52506(9) 0.0558(6) Uani d . 1 O
C8 1.2395(3) 0.86452(12) 0.62482(12) 0.0433(6) Uani d . 1 C
H8A 1.2125(3) 0.84815(12) 0.66516(12) 0.052 Uiso calc R 1 H
H8B 1.3497(3) 0.87242(12) 0.62366(12) 0.052 Uiso calc R 1 H
O8 1.1547(2) 0.92301(9) 0.61170(8) 0.0501(5) Uani d . 1 O
C1' 1.1320(3) 0.96348(13) 0.65801(12) 0.0409(6) Uani d . 1 C
O1' 1.1828(3) 0.95556(11) 0.70823(10) 0.0790(8) Uani d . 1 O
C2' 1.0361(3) 1.02085(13) 0.64058(12) 0.0439(7) Uani d . 1 C
C2'M 0.9715(5) 1.0572(2) 0.6942(2) 0.0743(11) Uani d . 1 C
H2'1 1.0545(5) 1.0723(11) 0.7195(7) 0.111 Uiso calc R 1 H
H2'2 0.906(3) 1.0294(4) 0.7178(7) 0.111 Uiso calc R 1 H
H2'3 0.913(3) 1.0930(8) 0.6795(2) 0.111 Uiso calc R 1 H
C3' 0.9709(3) 1.02392(12) 0.57821(12) 0.0418(6) Uani d . 1 C
H3' 0.9899(3) 0.98536(12) 0.55358(12) 0.050 Uiso calc R 1 H
O23' 1.1070(3) 1.05903(9) 0.59276(11) 0.0608(6) Uani d . 1 O
C4' 0.8274(3) 1.05969(13) 0.56013(13) 0.0495(7) Uani d . 1 C
H4'1 0.8506(3) 1.08841(13) 0.52629(13) 0.059 Uiso calc R 1 H
H4'2 0.7922(3) 1.08542(13) 0.59456(13) 0.059 Uiso calc R 1 H
C5' 0.7001(3) 1.01368(14) 0.54099(12) 0.0484(7) Uani d . 1 C
H5'1 0.6131(3) 1.03841(14) 0.52606(12) 0.058 Uiso calc R 1 H
H5'2 0.7373(3) 0.98757(14) 0.50717(12) 0.058 Uiso calc R 1 H
C6' 0.6453(3) 0.96997(13) 0.59182(12) 0.0428(6) Uani d . 1 C
C6'M 0.5518(4) 1.0009(2) 0.64153(15) 0.0603(9) Uani d . 1 C
H6'1 0.4590(14) 1.0184(10) 0.6242(2) 0.090 Uiso calc R 1 H
H6'2 0.6107(11) 1.0347(8) 0.6602(8) 0.090 Uiso calc R 1 H
H6'3 0.526(2) 0.9695(3) 0.6721(6) 0.090 Uiso calc R 1 H
C7' 0.7278(3) 0.90963(12) 0.60249(12) 0.0428(6) Uani d . 1 C
H7' 0.8186(3) 0.90353(12) 0.57626(12) 0.051 Uiso calc R 1 H
O67' 0.5845(2) 0.90914(10) 0.57015(10) 0.0566(6) Uani d . 1 O
C8' 0.7374(4) 0.87654(13) 0.66343(12) 0.0488(7) Uani d . 1 C
H8'1 0.8038(4) 0.90032(13) 0.69117(12) 0.059 Uiso calc R 1 H
H8'2 0.6358(4) 0.87320(13) 0.68185(12) 0.059 Uiso calc R 1 H
O8' 0.8006(3) 0.81319(9) 0.65195(9) 0.0552(6) Uani d . 1 O

loop_
_atom_type_symbol
_atom_type_description
_atom_type_scat_dispersion_real
_atom_type_scat_dispersion_imag
_atom_type_scat_source
C C 0.0181 0.0091 'International Tables Vol C Tables 4.2.6.8 and 6.1.1.4'
H H 0.0000 0.0000 'International Tables Vol C Tables 4.2.6.8 and 6.1.1.4'
O O 0.0492 0.0322 'International Tables Vol C Tables 4.2.6.8 and 6.1.1.4'

loop_
_geom_angle_atom_site_label_1
_geom_angle_atom_site_label_2
_geom_angle_atom_site_label_3
_geom_angle
O1 C1 O8' 124.0(3)
O1 C1 C2 122.0(3)
O8' C1 C2 114.0(2)
O23 C2 C3 59.1(2)
O23 C2 C2M 116.0(2)
C3 C2 C2M 123.6(3)
O23 C2 C1 114.2(2)
C3 C2 C1 118.7(2)
C2M C2 C1 113.3(2)
O23 C3 C2 59.3(2)
O23 C3 C4 119.1(2)
C2 C3 C4 124.1(3)
C3 O23 C2 61.5(2)
C3 C4 C5 111.5(2)
C6 C5 C4 115.0(2)
O67 C6 C7 58.7(2)
O67 C6 C6M 114.3(2)
C7 C6 C6M 121.5(2)
O67 C6 C5 113.4(2)
C7 C6 C5 118.0(2)
C6M C6 C5 116.7(2)
O67 C7 C6 60.3(2)
O67 C7 C8 117.2(2)
C6 C7 C8 123.5(2)
C7 O67 C6 61.0(2)
O8 C8 C7 105.9(2)
C1' O8 C8 117.4(2)
O1' C1' O8 123.6(3)
O1' C1' C2' 123.1(2)
O8 C1' C2' 113.3(2)
O23' C2' C3' 58.4(2)
O23' C2' C2'M 116.1(3)
C3' C2' C2'M 123.4(3)
O23' C2' C1' 112.6(2)
C3' C2' C1' 118.6(2)
C2'M C2' C1' 114.3(2)
O23' C3' C2' 59.9(2)
O23' C3' C4' 119.3(2)
C2' C3' C4' 125.5(2)
C3' O23' C2' 61.7(2)
C3' C4' C5' 111.1(2)
C6' C5' C4' 114.1(2)
O67' C6' C7' 58.6(2)
O67' C6' C6'M 114.5(2)
C7' C6' C6'M 121.3(3)
O67' C6' C5' 113.8(2)
C7' C6' C5' 118.7(2)
C6'M C6' C5' 116.0(2)
O67' C7' C6' 60.2(2)
O67' C7' C8' 118.8(2)
C6' C7' C8' 124.3(2)
C7' O67' C6' 61.2(2)
O8' C8' C7' 106.7(2)
C1 O8' C8' 116.7(2)

loop_
_geom_bond_atom_site_label_1
_geom_bond_atom_site_label_2
_geom_bond_distance
C1 O1 1.194(3)
C1 O8' 1.321(3)
C1 C2 1.510(4)
C2 O23 1.442(3)
C2 C3 1.474(4)
C2 C2M 1.488(4)
C3 O23 1.439(3)
C3 C4 1.493(4)
C4 C5 1.526(4)
C5 C6 1.510(4)
C6 O67 1.457(3)
C6 C7 1.467(4)
C6 C6M 1.504(4)
C7 O67 1.434(3)
C7 C8 1.498(4)
C8 O8 1.452(3)
O8 C1' 1.328(3)
C1' O1' 1.189(3)
C1' C2' 1.505(4)
C2' O23' 1.446(3)
C2' C3' 1.471(4)
C2' C2'M 1.498(4)
C3' O23' 1.424(3)
C3' C4' 1.503(4)
C4' C5' 1.520(4)
C5' C6' 1.509(4)
C6' O67' 1.452(3)
C6' C7' 1.466(4)
C6' C6'M 1.498(4)
C7' O67' 1.428(3)
C7' C8' 1.496(4)
C8' O8' 1.451(3)
